data_1563560
loop_
_publ_author_name
'Varela, Kaitlyn'
'Arman, Hadi D.'
'Yoshimoto, Francis K.'

_publ_section_title
;
 Synthesis of [15,15,15-2H3]-Dihydroartemisinic Acid and Isotope Studies
 Support a Mixed Mechanism in the Endoperoxide Formation to Artemisinin
;
_journal_name_full 'Journal of Natural Products'
_journal_paper_doi 10.1021/acs.jnatprod.1c00246
_journal_year 2021
_chemical_absolute_configuration ad
_chemical_formula_moiety 'C15 H28 O3'
_chemical_formula_sum 'C15 H28 O3'
_chemical_formula_weight 256.37
_space_group_crystal_system triclinic
_space_group_IT_number 1
_space_group_name_Hall 'P 1'
_space_group_name_H-M_alt 'P 1'
_atom_sites_solution_hydrogens geom
_audit_creation_date 2021-04-21
_audit_creation_method
;
Olex2 1.3
(compiled 2020.11.12 svn.r5f609507 for OlexSys, GUI svn.r6272)
;
_cell_angle_alpha 76.475(4)
_cell_angle_beta 86.519(4)
_cell_angle_gamma 67.953(4)
_cell_formula_units_Z 2
_cell_length_a 7.4494(4)
_cell_length_b 9.7601(4)
_cell_length_c 11.3665(6)
_cell_measurement_reflns_used 6435
_cell_measurement_temperature 100.00(10)
_cell_measurement_theta_max 72.4630
_cell_measurement_theta_min 3.9710
_cell_volume 744.41(7)
_computing_cell_refinement 'CrysAlisPro 1.171.40.53a (Rigaku OD, 2019)'
_computing_data_collection 'CrysAlisPro 1.171.40.53a (Rigaku OD, 2019)'
_computing_data_reduction 'CrysAlisPro 1.171.40.53a (Rigaku OD, 2019)'
_computing_molecular_graphics 'Olex2 1.3 (Dolomanov et al., 2009)'
_computing_publication_material 'Olex2 1.3 (Dolomanov et al., 2009)'
_computing_structure_refinement 'SHELXL 2014/7 (Sheldrick, 2015)'
_diffrn_ambient_environment N~2~
_diffrn_ambient_temperature 100.00(10)
_diffrn_detector 'CCD plate'
_diffrn_detector_area_resol_mean 10.0000
_diffrn_detector_type HyPix
_diffrn_measured_fraction_theta_full 0.996
_diffrn_measured_fraction_theta_max 0.996
_diffrn_measurement_details
;
List of Runs (angles in degrees, time in seconds):

  # Type    Start    End  Width  t~exp~   \w     \q     \k     \f   Frames
--------------------------------------------------------------------------
  1  \w    -35.00  29.00   0.50    0.05    --  -46.75  19.00 -60.00  128
  2  \w    -35.00  29.00   0.50    0.05    --  -46.75  19.00-150.00  128
  3  \w    -38.00 -12.00   0.50    0.08    --  -88.50  15.00 -60.00   52
  4  \w    -38.00 -12.00   0.50    0.08    --  -88.50  15.00 -90.00   52
  5  \w    -38.00 -12.00   0.50    0.08    --  -88.50  15.00-120.00   52
  6  \w    -47.00 -16.00   0.50    0.08    --  -88.50  45.00-180.00   62
  7  \w    -47.00 -16.00   0.50    0.08    --  -88.50  45.00-120.00   62
  8  \w    -38.00 -12.00   0.50    0.08    --  -88.50  15.00 -30.00   52
  9  \w    -38.00 -12.00   0.50    0.08    --  -88.50  15.00   0.00   52
 10  \w    -38.00 -12.00   0.50    0.08    --  -88.50  15.00  30.00   52
 11  \w    -47.00 -16.00   0.50    0.08    --  -88.50  45.00  30.00   62
 12  \w    -47.00 -16.00   0.50    0.08    --  -88.50  45.00  60.00   62
 13  \w    -47.00 -16.00   0.50    0.08    --  -88.50  45.00 120.00   62
 14  \w    -38.00 -12.00   0.50    0.08    --  -88.50  15.00 150.00   52
 15  \w    -35.00  29.00   0.50    0.05    --  -46.75  19.00 150.00  128
 16  \w    -47.00 -16.00   0.50    0.08    --  -88.50  45.00   0.00   62
 17  \w    -99.00 -15.00   0.50    0.05    --  -46.75 135.00  10.00  168
 18  \w     36.00 101.00   0.50    0.05    --   46.75-134.00 123.00  130
 19  \w     36.00 123.00   0.50    0.08    --  106.69-134.00 123.00  174
 20  \w     37.00 101.00   0.50    0.05    --   46.75-135.00 -55.00  128
 21  \w     37.00 124.00   0.50    0.08    --  106.69-135.00 -55.00  174
 22  \w     34.00  76.00   0.50    0.08    --  106.69 -61.00  90.00   84
 23  \w     34.00  76.00   0.50    0.08    --  106.69 -61.00 150.00   84
 24  \w     34.00 116.00   0.50    0.08    --  106.69-125.00 150.00  164
 25  \w     34.00  76.00   0.50    0.08    --  106.69 -61.00   0.00   84
 26  \w     34.00 100.00   0.50    0.08    --  106.69 -77.00 -60.00  132
 27  \w     34.00 116.00   0.50    0.08    --  106.69-125.00-150.00  164
 28  \w     34.00  76.00   0.50    0.08    --  106.69 -61.00 -90.00   84
 29  \w     34.00  76.00   0.50    0.08    --  106.69 -61.00 -30.00   84
 30  \w     34.00 100.00   0.50    0.08    --  106.69 -77.00-120.00  132
 31  \w     34.00  76.00   0.50    0.08    --  106.69 -61.00-150.00   84
 32  \w     91.00 178.00   0.50    0.08    --  106.69  30.00 -60.00  174
 33  \w     86.00 178.00   0.50    0.08    --  106.69 135.00  10.00  184
 34  \w     86.00 178.00   0.50    0.08    --  106.69 134.00-169.00  184
 35  \w     92.00 178.00   0.50    0.08    --  106.69 125.00 -30.00  172
 36  \w     92.00 178.00   0.50    0.08    --  106.69 125.00 120.00  172
 37  \w    -98.00 -15.00   0.50    0.05    --  -46.75 134.00-169.00  166
 38  \w    -98.00 -15.00   0.50    0.08    --  -88.50 134.00-169.00  166
 39  \w    -99.00 -15.00   0.50    0.08    --  -88.50 135.00  10.00  168
 40  \w   -119.00 -23.00   0.50    0.05    --  -46.75 -77.00  90.00  192
 41  \w   -119.00 -65.00   0.50    0.05    --  -46.75-134.00 123.00  108
 42  \w   -119.00 -70.00   0.50    0.05    --  -46.75-125.00   0.00   98
 43  \w   -119.00 -64.00   0.50    0.05    --  -46.75-135.00 -55.00  110
 44  \w   -119.00 -23.00   0.50    0.05    --  -46.75 -77.00 -30.00  192
 45  \w   -119.00 -23.00   0.50    0.05    --  -46.75 -77.00-150.00  192
 46  \w   -160.00 -65.00   0.50    0.08    --  -88.50-134.00 123.00  190
;
_diffrn_measurement_device 'four-circle diffractometer'
_diffrn_measurement_device_type 'XtaLAB Synergy, Dualflex, HyPix'
_diffrn_measurement_method '\w scans'
_diffrn_orient_matrix_type 'CrysAlisPro convention (1999,Acta A55,543-557)'
_diffrn_orient_matrix_UB_11 -0.0734340000
_diffrn_orient_matrix_UB_12 -0.0369624000
_diffrn_orient_matrix_UB_13 0.1286938000
_diffrn_orient_matrix_UB_21 -0.1921873000
_diffrn_orient_matrix_UB_22 0.0129176000
_diffrn_orient_matrix_UB_23 -0.0537377000
_diffrn_orient_matrix_UB_31 0.0865951000
_diffrn_orient_matrix_UB_32 -0.1704700000
_diffrn_orient_matrix_UB_33 0.0006713000
_diffrn_radiation_monochromator mirror
_diffrn_radiation_probe x-ray
_diffrn_radiation_type 'Cu K\a'
_diffrn_radiation_wavelength 1.54184
_diffrn_reflns_av_R_equivalents 0.0706
_diffrn_reflns_av_unetI/netI 0.0521
_diffrn_reflns_Laue_measured_fraction_full 0.996
_diffrn_reflns_Laue_measured_fraction_max 0.996
_diffrn_reflns_limit_h_max 8
_diffrn_reflns_limit_h_min -8
_diffrn_reflns_limit_k_max 9
_diffrn_reflns_limit_k_min -11
_diffrn_reflns_limit_l_max 12
_diffrn_reflns_limit_l_min -13
_diffrn_reflns_number 11239
_diffrn_reflns_point_group_measured_fraction_full 0.741
_diffrn_reflns_point_group_measured_fraction_max 0.741
_diffrn_reflns_theta_full 62.487
_diffrn_reflns_theta_max 62.487
_diffrn_reflns_theta_min 4.002
_diffrn_source 'micro-focus sealed X-ray tube'
_diffrn_source_type 'PhotonJet (Cu) X-ray Source'
_exptl_absorpt_coefficient_mu 0.612
_exptl_absorpt_correction_T_max 1.00000
_exptl_absorpt_correction_T_min 0.03564
_exptl_absorpt_correction_type multi-scan
_exptl_absorpt_process_details
;
CrysAlisPro 1.171.40.53a (Rigaku Oxford Diffraction, 2019)
Empirical absorption correction using spherical harmonics,
 implemented in SCALE3 ABSPACK scaling algorithm.
;
_exptl_crystal_colour 'clear colourless'
_exptl_crystal_colour_lustre clear
_exptl_crystal_colour_primary colourless
_exptl_crystal_density_diffrn 1.144
_exptl_crystal_description plate
_exptl_crystal_F_000 284
_exptl_crystal_size_max 0.25
_exptl_crystal_size_mid 0.2
_exptl_crystal_size_min 0.02
_refine_diff_density_max 0.348
_refine_diff_density_min -0.308
_refine_diff_density_rms 0.069
_refine_ls_abs_structure_details
;
 Flack x determined using 936 quotients [(I+)-(I-)]/[(I+)+(I-)]
 (Parsons, Flack and Wagner, Acta Cryst. B69 (2013) 249-259).
;
_refine_ls_abs_structure_Flack 0.3(4)
_refine_ls_extinction_coef 0.0076(9)
_refine_ls_extinction_expression Fc^*^=kFc[1+0.001xFc^2^\l^3^/sin(2\q)]^-1/4^
_refine_ls_extinction_method 'SHELXL-2014/7 (Sheldrick 2014'
_refine_ls_goodness_of_fit_ref 1.085
_refine_ls_hydrogen_treatment constr
_refine_ls_matrix_type full
_refine_ls_number_parameters 338
_refine_ls_number_reflns 3514
_refine_ls_number_restraints 7
_refine_ls_restrained_S_all 1.114
_refine_ls_R_factor_all 0.0700
_refine_ls_R_factor_gt 0.0663
_refine_ls_shift/su_max 0.000
_refine_ls_shift/su_mean 0.000
_refine_ls_structure_factor_coef Fsqd
_refine_ls_weighting_details 'w=1/[\s^2^(Fo^2^)+(0.0100P)^2^+1.7000P] where P=(Fo^2^+2Fc^2^)/3'
_refine_ls_weighting_scheme calc
_refine_ls_wR_factor_gt 0.1495
_refine_ls_wR_factor_ref 0.1514
_reflns_Friedel_coverage 0.487
_reflns_Friedel_fraction_full 0.485
_reflns_Friedel_fraction_max 0.485
_reflns_number_gt 3254
_reflns_number_total 3514
_reflns_threshold_expression 'I > 2\s(I)'
_cod_data_source_file np1c00246_si_004.cif
_cod_data_source_block hpd007c
_cod_database_code 1563560
_shelx_shelxl_version_number 2014/7
_chemical_oxdiff_formula C20H20O4
_chemical_oxdiff_usercomment KV11-005
_shelx_space_group_comment
;
The symmetry employed for this shelxl refinement is uniquely defined
by the following loop, which should always be used as a source of
symmetry information in preference to the above space-group names.
They are only intended as comments.
;
_shelx_estimated_absorpt_t_max 0.988
_shelx_estimated_absorpt_t_min 0.862
_reflns_odcompleteness_completeness 99.47
_reflns_odcompleteness_iscentric 1
_reflns_odcompleteness_theta 66.97
_olex2_refinement_description
;
1. Fixed Uiso
 At 1.2 times of:
  All C(H) groups, All C(H,H) groups
 At 1.5 times of:
  All C(H,H,H) groups, All O(H) groups
2. Restrained distances
 H3-O1_$1
 1.95 with sigma of 0.02
 H1-O2
 1.95 with sigma of 0.02
 H4-O5
 1.95 with sigma of 0.02
 H6A-O4_$2
 2.05 with sigma of 0.02
3.a Ternary CH refined with riding coordinates:
 C21(H21), C6(H6), C1(H1A), C7(H7), C5(H5), C16(H16), C11(H11), C20(H20),
 C10(H10), C25(H25), C22(H22), C26(H26)
3.b Secondary CH2 refined with riding coordinates:
 C3(H3A,H3B), C17(H17A,H17B), C2(H2A,H2B), C23(H23A,H23B), C8(H8A,H8B),
 C27(H27A,H27B), C24(H24A,H24B), C18(H18A,H18B), C9(H9A,H9B), C12(H12A,H12B)
3.c Idealised Me refined as rotating group:
 C15(H15A,H15B,H15C), C14(H14A,H14B,H14C), C13(H13A,H13B,H13C), C28(H28A,H28B,
 H28C), C30(H30A,H30B,H30C), C29(H29A,H29B,H29C)
3.d Idealised tetrahedral OH refined as rotating group:
 O1(H1), O5(H5A), O2(H2), O4(H4), O6(H6A), O3(H3)
;
_olex2_exptl_crystal_mounting_method 'nylon loop'
_olex2_submission_special_instructions 'No special instructions were received'
_oxdiff_exptl_absorpt_empirical_details
;
Empirical correction (ABSPACK) includes:
- Absorption correction using spherical harmonics
- Frame scaling
;
_oxdiff_exptl_absorpt_empirical_full_max 23.927
_oxdiff_exptl_absorpt_empirical_full_min 0.429

loop_
_space_group_symop_operation_xyz
'x, y, z'

loop_
_atom_site_label
_atom_site_type_symbol
_atom_site_fract_x
_atom_site_fract_y
_atom_site_fract_z
_atom_site_U_iso_or_equiv
_atom_site_adp_type
_atom_site_occupancy
_atom_site_site_symmetry_order
_atom_site_calc_flag
_atom_site_refinement_flags_posn
_atom_site_refinement_flags_adp
_atom_site_refinement_flags_occupancy
_atom_site_disorder_assembly
_atom_site_disorder_group
O1 O 1.0573(6) 0.0824(5) 0.3037(4) 0.0300(11) Uani 1 1 d . . . . .
H1 H 1.0640 0.1414 0.3426 0.045 Uiso 1 1 calc DR U . . .
O5 O 0.5536(6) 0.7350(5) 0.5755(4) 0.0313(11) Uani 1 1 d D . . . .
H5A H 0.5079 0.7579 0.5066 0.047 Uiso 1 1 calc R U . . .
O2 O 0.8072(6) 0.2641(5) 0.4276(4) 0.0301(11) Uani 1 1 d D . . . .
H2 H 0.7838 0.2316 0.4977 0.045 Uiso 1 1 calc R U . . .
O4 O 0.5998(6) 0.9163(5) 0.7016(4) 0.0318(11) Uani 1 1 d . . . . .
H4 H 0.6722 0.8518 0.6674 0.048 Uiso 1 1 calc DR U . . .
C3 C 0.8317(9) 0.0025(7) 0.2268(6) 0.0308(16) Uani 1 1 d . . . . .
H3A H 0.7266 -0.0334 0.2495 0.037 Uiso 1 1 calc R U . . .
H3B H 0.9437 -0.0827 0.2122 0.037 Uiso 1 1 calc R U . . .
C17 C 0.3221(10) 0.8708(7) 0.8949(6) 0.0306(15) Uani 1 1 d . . . . .
H17A H 0.2357 0.9085 0.9573 0.037 Uiso 1 1 calc R U . . .
H17B H 0.4542 0.8425 0.9231 0.037 Uiso 1 1 calc R U . . .
C4 C 0.8796(9) 0.0552(7) 0.3306(6) 0.0263(14) Uani 1 1 d . . . . .
O6 O 0.7194(7) 0.1587(5) 0.6601(4) 0.0345(11) Uani 1 1 d . . . . .
H6A H 0.7281 0.0706 0.6860 0.052 Uiso 1 1 calc DR U . . .
O3 O 0.4087(6) 0.8394(5) 0.3423(4) 0.0338(11) Uani 1 1 d . . . . .
H3 H 0.3050 0.9090 0.3448 0.051 Uiso 1 1 calc DR U . . .
C2 C 0.7732(9) 0.1249(7) 0.1095(6) 0.0313(16) Uani 1 1 d . . . . .
H2A H 0.7368 0.0855 0.0478 0.038 Uiso 1 1 calc R U . . .
H2B H 0.8818 0.1542 0.0810 0.038 Uiso 1 1 calc R U . . .
C21 C 0.4390(9) 0.6682(7) 0.7761(6) 0.0258(14) Uani 1 1 d . . . . .
H21 H 0.5694 0.6473 0.8062 0.031 Uiso 1 1 calc R U . . .
C6 C 0.6627(9) 0.3285(7) 0.2271(6) 0.0271(15) Uani 1 1 d . . . . .
H6 H 0.7771 0.3512 0.1973 0.033 Uiso 1 1 calc R U . . .
C1 C 0.6016(9) 0.2636(7) 0.1321(6) 0.0282(15) Uani 1 1 d . . . . .
H1A H 0.5744 0.3414 0.0562 0.034 Uiso 1 1 calc R U . . .
C7 C 0.4967(9) 0.4822(7) 0.2354(6) 0.0265(14) Uani 1 1 d . . . . .
H7 H 0.4696 0.5417 0.1517 0.032 Uiso 1 1 calc R U . . .
C5 C 0.7217(9) 0.2105(7) 0.3470(6) 0.0255(14) Uani 1 1 d . . . . .
H5 H 0.6072 0.1934 0.3836 0.031 Uiso 1 1 calc R U . . .
C16 C 0.2938(10) 0.7305(7) 0.8714(6) 0.0290(15) Uani 1 1 d . . . . .
H16 H 0.3302 0.6523 0.9471 0.035 Uiso 1 1 calc R U . . .
C11 C 0.5436(9) 0.5838(7) 0.3056(6) 0.0268(14) Uani 1 1 d . . . . .
H11 H 0.5375 0.5438 0.3926 0.032 Uiso 1 1 calc R U . . .
C20 C 0.4011(9) 0.7881(7) 0.6564(6) 0.0274(15) Uani 1 1 d . . . . .
H20 H 0.2761 0.8054 0.6203 0.033 Uiso 1 1 calc R U . . .
C10 C 0.4139(9) 0.2344(7) 0.1644(6) 0.0296(15) Uani 1 1 d . . . . .
H10 H 0.4388 0.1574 0.2406 0.036 Uiso 1 1 calc R U . . .
C25 C 0.0862(10) 0.7564(7) 0.8392(6) 0.0299(15) Uani 1 1 d . . . . .
H25 H 0.0469 0.8355 0.7642 0.036 Uiso 1 1 calc R U . . .
C15 C 0.9108(10) -0.0672(7) 0.4481(6) 0.0333(16) Uani 1 1 d . . . . .
H15A H 1.0151 -0.1584 0.4388 0.050 Uiso 1 1 calc R U . . .
H15B H 0.7944 -0.0877 0.4657 0.050 Uiso 1 1 calc R U . . .
H15C H 0.9424 -0.0322 0.5133 0.050 Uiso 1 1 calc R U . . .
C14 C 0.3475(10) 0.1743(8) 0.0693(6) 0.0355(17) Uani 1 1 d . . . . .
H14A H 0.3376 0.2417 -0.0086 0.053 Uiso 1 1 calc R U . . .
H14B H 0.2233 0.1684 0.0899 0.053 Uiso 1 1 calc R U . . .
H14C H 0.4399 0.0751 0.0669 0.053 Uiso 1 1 calc R U . . .
C22 C 0.4290(9) 0.5146(7) 0.7671(6) 0.0283(15) Uani 1 1 d . . . . .
H22 H 0.4446 0.4549 0.8507 0.034 Uiso 1 1 calc R U . . .
C13 C 0.7404(10) 0.5950(8) 0.2790(7) 0.0372(17) Uani 1 1 d . . . . .
H13A H 0.8403 0.4966 0.3050 0.056 Uiso 1 1 calc R U . . .
H13B H 0.7567 0.6639 0.3215 0.056 Uiso 1 1 calc R U . . .
H13C H 0.7488 0.6317 0.1936 0.056 Uiso 1 1 calc R U . . .
C23 C 0.2231(9) 0.5413(7) 0.7270(6) 0.0305(15) Uani 1 1 d . . . . .
H23A H 0.1933 0.6081 0.6469 0.037 Uiso 1 1 calc R U . . .
H23B H 0.2164 0.4453 0.7223 0.037 Uiso 1 1 calc R U . . .
C8 C 0.3121(9) 0.4527(7) 0.2740(6) 0.0298(15) Uani 1 1 d . . . . .
H8A H 0.2082 0.5479 0.2782 0.036 Uiso 1 1 calc R U . . .
H8B H 0.3332 0.3861 0.3541 0.036 Uiso 1 1 calc R U . . .
C27 C 0.5891(10) 0.2536(7) 0.7339(6) 0.0341(16) Uani 1 1 d . . . . .
H27A H 0.6281 0.2103 0.8185 0.041 Uiso 1 1 calc R U . . .
H27B H 0.4586 0.2579 0.7235 0.041 Uiso 1 1 calc R U . . .
C19 C 0.4039(9) 0.9427(7) 0.6748(6) 0.0275(15) Uani 1 1 d . . . . .
C24 C 0.0741(10) 0.6116(8) 0.8150(7) 0.0335(16) Uani 1 1 d . . . . .
H24A H 0.0919 0.5374 0.8912 0.040 Uiso 1 1 calc R U . . .
H24B H -0.0546 0.6356 0.7828 0.040 Uiso 1 1 calc R U . . .
C26 C 0.5921(10) 0.4135(7) 0.6974(6) 0.0282(14) Uani 1 1 d . . . . .
H26 H 0.5619 0.4525 0.6104 0.034 Uiso 1 1 calc R U . . .
C28 C 0.7926(10) 0.4075(8) 0.7223(7) 0.0381(18) Uani 1 1 d . . . . .
H28A H 0.7993 0.5055 0.6896 0.057 Uiso 1 1 calc R U . . .
H28B H 0.8870 0.3337 0.6849 0.057 Uiso 1 1 calc R U . . .
H28C H 0.8186 0.3797 0.8081 0.057 Uiso 1 1 calc R U . . .
C30 C 0.3357(10) 1.0654(7) 0.5581(6) 0.0345(16) Uani 1 1 d . . . . .
H30A H 0.3495 1.1563 0.5675 0.052 Uiso 1 1 calc R U . . .
H30B H 0.2021 1.0864 0.5411 0.052 Uiso 1 1 calc R U . . .
H30C H 0.4127 1.0308 0.4924 0.052 Uiso 1 1 calc R U . . .
C18 C 0.2795(10) 0.9952(7) 0.7787(6) 0.0308(16) Uani 1 1 d . . . . .
H18A H 0.1440 1.0290 0.7552 0.037 Uiso 1 1 calc R U . . .
H18B H 0.3018 1.0812 0.7943 0.037 Uiso 1 1 calc R U . . .
C9 C 0.2518(9) 0.3802(7) 0.1858(6) 0.0302(15) Uani 1 1 d . . . . .
H9A H 0.2125 0.4532 0.1089 0.036 Uiso 1 1 calc R U . . .
H9B H 0.1404 0.3561 0.2171 0.036 Uiso 1 1 calc R U . . .
C12 C 0.3854(10) 0.7443(8) 0.2691(7) 0.0370(17) Uani 1 1 d . . . . .
H12A H 0.3956 0.7879 0.1842 0.044 Uiso 1 1 calc R U . . .
H12B H 0.2583 0.7382 0.2807 0.044 Uiso 1 1 calc R U . . .
C29 C -0.0562(10) 0.8114(8) 0.9365(7) 0.0394(17) Uani 1 1 d . . . . .
H29A H -0.0107 0.7430 1.0136 0.059 Uiso 1 1 calc R U . . .
H29B H -0.1813 0.8144 0.9168 0.059 Uiso 1 1 calc R U . . .
H29C H -0.0658 0.9112 0.9400 0.059 Uiso 1 1 calc R U . . .

loop_
_atom_site_aniso_label
_atom_site_aniso_U_11
_atom_site_aniso_U_22
_atom_site_aniso_U_33
_atom_site_aniso_U_23
_atom_site_aniso_U_13
_atom_site_aniso_U_12
O1 0.029(2) 0.014(2) 0.045(3) -0.0120(19) 0.004(2) -0.0026(18)
O5 0.038(3) 0.020(2) 0.034(3) -0.009(2) 0.006(2) -0.007(2)
O2 0.039(3) 0.018(2) 0.030(2) -0.008(2) 0.000(2) -0.006(2)
O4 0.034(2) 0.015(2) 0.045(3) -0.012(2) 0.002(2) -0.0049(19)
C3 0.029(4) 0.020(4) 0.039(4) -0.010(3) 0.000(3) -0.002(3)
C17 0.037(4) 0.021(4) 0.035(4) -0.013(3) 0.001(3) -0.008(3)
C4 0.027(3) 0.016(3) 0.031(4) -0.007(3) 0.002(3) -0.001(3)
O6 0.046(3) 0.013(2) 0.044(3) -0.012(2) 0.011(2) -0.008(2)
O3 0.036(3) 0.020(2) 0.043(3) -0.016(2) 0.001(2) -0.002(2)
C2 0.035(4) 0.021(4) 0.035(4) -0.011(3) 0.002(3) -0.005(3)
C21 0.033(4) 0.017(3) 0.029(4) -0.009(3) 0.001(3) -0.010(3)
C6 0.025(3) 0.018(3) 0.035(4) -0.010(3) 0.005(3) -0.002(3)
C1 0.031(3) 0.018(3) 0.031(4) -0.005(3) 0.001(3) -0.004(3)
C7 0.027(3) 0.016(3) 0.033(4) -0.009(3) 0.000(3) -0.001(3)
C5 0.024(3) 0.022(4) 0.028(3) -0.010(3) 0.002(3) -0.004(3)
C16 0.038(4) 0.014(3) 0.033(4) -0.007(3) 0.003(3) -0.008(3)
C11 0.031(3) 0.015(3) 0.029(4) -0.006(3) 0.001(3) -0.003(3)
C20 0.032(4) 0.021(4) 0.029(3) -0.007(3) 0.002(3) -0.009(3)
C10 0.030(4) 0.020(3) 0.036(4) -0.009(3) 0.002(3) -0.003(3)
C25 0.043(4) 0.013(3) 0.033(4) -0.008(3) 0.002(3) -0.008(3)
C15 0.037(4) 0.017(3) 0.041(4) -0.006(3) 0.001(3) -0.005(3)
C14 0.036(4) 0.029(4) 0.041(4) -0.012(3) 0.000(3) -0.010(3)
C22 0.039(4) 0.012(3) 0.036(4) -0.008(3) 0.003(3) -0.010(3)
C13 0.038(4) 0.022(4) 0.054(5) -0.015(3) 0.008(3) -0.010(3)
C23 0.036(4) 0.017(3) 0.040(4) -0.010(3) -0.001(3) -0.009(3)
C8 0.028(4) 0.017(3) 0.038(4) -0.011(3) 0.003(3) 0.000(3)
C27 0.044(4) 0.016(3) 0.040(4) -0.012(3) 0.013(3) -0.008(3)
C19 0.035(4) 0.014(3) 0.035(4) -0.010(3) 0.000(3) -0.009(3)
C24 0.030(4) 0.023(4) 0.047(4) -0.011(3) 0.002(3) -0.009(3)
C26 0.037(4) 0.012(3) 0.034(4) -0.008(3) 0.002(3) -0.005(3)
C28 0.038(4) 0.016(4) 0.055(5) -0.014(3) -0.003(3) -0.001(3)
C30 0.046(4) 0.019(3) 0.034(4) -0.003(3) 0.001(3) -0.009(3)
C18 0.035(4) 0.018(3) 0.041(4) -0.012(3) 0.003(3) -0.009(3)
C9 0.026(3) 0.021(3) 0.040(4) -0.009(3) 0.001(3) -0.005(3)
C12 0.041(4) 0.020(4) 0.044(4) -0.013(3) -0.008(3) 0.000(3)
C29 0.036(4) 0.030(4) 0.053(5) -0.018(3) 0.010(3) -0.010(3)

loop_
_atom_type_symbol
_atom_type_description
_atom_type_scat_dispersion_real
_atom_type_scat_dispersion_imag
_atom_type_scat_source
C C 0.0181 0.0091 'International Tables Vol C Tables 4.2.6.8 and 6.1.1.4'
H H 0.0000 0.0000 'International Tables Vol C Tables 4.2.6.8 and 6.1.1.4'
O O 0.0492 0.0322 'International Tables Vol C Tables 4.2.6.8 and 6.1.1.4'

loop_
_geom_angle_atom_site_label_1
_geom_angle_atom_site_label_2
_geom_angle_atom_site_label_3
_geom_angle
_geom_angle_site_symmetry_1
_geom_angle_site_symmetry_3
_geom_angle_publ_flag
C4 O1 H1 109.5 . . ?
C20 O5 H5A 109.5 . . ?
C5 O2 H2 109.5 . . ?
C19 O4 H4 109.5 . . ?
H3A C3 H3B 107.7 . . ?
C4 C3 H3A 108.8 . . ?
C4 C3 H3B 108.8 . . ?
C4 C3 C2 113.9(5) . . ?
C2 C3 H3A 108.8 . . ?
C2 C3 H3B 108.8 . . ?
H17A C17 H17B 108.2 . . ?
C16 C17 H17A 109.7 . . ?
C16 C17 H17B 109.7 . . ?
C18 C17 H17A 109.7 . . ?
C18 C17 H17B 109.7 . . ?
C18 C17 C16 110.0(5) . . ?
O1 C4 C3 107.8(5) . . ?
O1 C4 C5 106.2(5) . . ?
O1 C4 C15 108.9(5) . . ?
C3 C4 C5 112.8(5) . . ?
C3 C4 C15 110.5(5) . . ?
C15 C4 C5 110.5(5) . . ?
C27 O6 H6A 109.5 . . ?
C12 O3 H3 109.5 . . ?
C3 C2 H2A 109.8 . . ?
C3 C2 H2B 109.8 . . ?
C3 C2 C1 109.6(6) . . ?
H2A C2 H2B 108.2 . . ?
C1 C2 H2A 109.8 . . ?
C1 C2 H2B 109.8 . . ?
C16 C21 H21 107.7 . . ?
C16 C21 C22 108.0(5) . . ?
C20 C21 H21 107.7 . . ?
C20 C21 C16 110.3(5) . . ?
C20 C21 C22 115.1(5) . . ?
C22 C21 H21 107.7 . . ?
C1 C6 H6 107.5 . . ?
C1 C6 C7 108.5(5) . . ?
C7 C6 H6 107.5 . . ?
C5 C6 H6 107.5 . . ?
C5 C6 C1 110.6(5) . . ?
C5 C6 C7 115.0(5) . . ?
C2 C1 C6 109.4(5) . . ?
C2 C1 H1A 106.8 . . ?
C2 C1 C10 114.3(5) . . ?
C6 C1 H1A 106.8 . . ?
C10 C1 C6 112.4(5) . . ?
C10 C1 H1A 106.8 . . ?
C6 C7 H7 105.0 . . ?
C11 C7 C6 117.2(5) . . ?
C11 C7 H7 105.0 . . ?
C8 C7 C6 109.0(5) . . ?
C8 C7 H7 105.0 . . ?
C8 C7 C11 114.3(5) . . ?
O2 C5 C4 106.3(5) . . ?
O2 C5 C6 109.5(5) . . ?
O2 C5 H5 109.6 . . ?
C4 C5 H5 109.6 . . ?
C6 C5 C4 112.2(5) . . ?
C6 C5 H5 109.6 . . ?
C17 C16 C21 108.7(5) . . ?
C17 C16 H16 106.7 . . ?
C21 C16 H16 106.7 . . ?
C25 C16 C17 114.7(5) . . ?
C25 C16 C21 112.7(5) . . ?
C25 C16 H16 106.7 . . ?
C7 C11 H11 109.0 . . ?
C13 C11 C7 113.9(5) . . ?
C13 C11 H11 109.0 . . ?
C13 C11 C12 108.8(6) . . ?
C12 C11 C7 107.2(5) . . ?
C12 C11 H11 109.0 . . ?
O5 C20 C21 108.9(5) . . ?
O5 C20 H20 109.8 . . ?
O5 C20 C19 106.6(5) . . ?
C21 C20 H20 109.8 . . ?
C21 C20 C19 111.8(5) . . ?
C19 C20 H20 109.8 . . ?
C1 C10 H10 107.7 . . ?
C1 C10 C9 110.1(5) . . ?
C14 C10 C1 113.2(5) . . ?
C14 C10 H10 107.7 . . ?
C14 C10 C9 110.3(5) . . ?
C9 C10 H10 107.7 . . ?
C16 C25 H25 107.7 . . ?
C16 C25 C24 110.7(5) . . ?
C16 C25 C29 112.7(6) . . ?
C24 C25 H25 107.7 . . ?
C29 C25 H25 107.7 . . ?
C29 C25 C24 110.1(6) . . ?
C4 C15 H15A 109.5 . . ?
C4 C15 H15B 109.5 . . ?
C4 C15 H15C 109.5 . . ?
H15A C15 H15B 109.5 . . ?
H15A C15 H15C 109.5 . . ?
H15B C15 H15C 109.5 . . ?
C10 C14 H14A 109.5 . . ?
C10 C14 H14B 109.5 . . ?
C10 C14 H14C 109.5 . . ?
H14A C14 H14B 109.5 . . ?
H14A C14 H14C 109.5 . . ?
H14B C14 H14C 109.5 . . ?
C21 C22 H22 104.9 . . ?
C21 C22 C26 117.3(5) . . ?
C23 C22 C21 109.3(5) . . ?
C23 C22 H22 104.9 . . ?
C23 C22 C26 114.1(5) . . ?
C26 C22 H22 104.9 . . ?
C11 C13 H13A 109.5 . . ?
C11 C13 H13B 109.5 . . ?
C11 C13 H13C 109.5 . . ?
H13A C13 H13B 109.5 . . ?
H13A C13 H13C 109.5 . . ?
H13B C13 H13C 109.5 . . ?
C22 C23 H23A 109.4 . . ?
C22 C23 H23B 109.4 . . ?
H23A C23 H23B 108.0 . . ?
C24 C23 C22 111.3(6) . . ?
C24 C23 H23A 109.4 . . ?
C24 C23 H23B 109.4 . . ?
C7 C8 H8A 109.3 . . ?
C7 C8 H8B 109.3 . . ?
C7 C8 C9 111.7(5) . . ?
H8A C8 H8B 107.9 . . ?
C9 C8 H8A 109.3 . . ?
C9 C8 H8B 109.3 . . ?
O6 C27 H27A 109.7 . . ?
O6 C27 H27B 109.7 . . ?
O6 C27 C26 110.0(5) . . ?
H27A C27 H27B 108.2 . . ?
C26 C27 H27A 109.7 . . ?
C26 C27 H27B 109.7 . . ?
O4 C19 C20 106.6(5) . . ?
O4 C19 C30 109.1(5) . . ?
O4 C19 C18 108.9(5) . . ?
C30 C19 C20 110.0(5) . . ?
C18 C19 C20 112.3(5) . . ?
C18 C19 C30 109.8(5) . . ?
C25 C24 H24A 108.8 . . ?
C25 C24 H24B 108.8 . . ?
C23 C24 C25 113.7(5) . . ?
C23 C24 H24A 108.8 . . ?
C23 C24 H24B 108.8 . . ?
H24A C24 H24B 107.7 . . ?
C22 C26 H26 108.6 . . ?
C27 C26 C22 107.3(5) . . ?
C27 C26 H26 108.6 . . ?
C28 C26 C22 114.1(5) . . ?
C28 C26 C27 109.5(5) . . ?
C28 C26 H26 108.6 . . ?
C26 C28 H28A 109.5 . . ?
C26 C28 H28B 109.5 . . ?
C26 C28 H28C 109.5 . . ?
H28A C28 H28B 109.5 . . ?
H28A C28 H28C 109.5 . . ?
H28B C28 H28C 109.5 . . ?
C19 C30 H30A 109.5 . . ?
C19 C30 H30B 109.5 . . ?
C19 C30 H30C 109.5 . . ?
H30A C30 H30B 109.5 . . ?
H30A C30 H30C 109.5 . . ?
H30B C30 H30C 109.5 . . ?
C17 C18 H18A 109.0 . . ?
C17 C18 H18B 109.0 . . ?
C19 C18 C17 112.8(5) . . ?
C19 C18 H18A 109.0 . . ?
C19 C18 H18B 109.0 . . ?
H18A C18 H18B 107.8 . . ?
C10 C9 H9A 108.9 . . ?
C10 C9 H9B 108.9 . . ?
C8 C9 C10 113.3(5) . . ?
C8 C9 H9A 108.9 . . ?
C8 C9 H9B 108.9 . . ?
H9A C9 H9B 107.7 . . ?
O3 C12 C11 109.5(5) . . ?
O3 C12 H12A 109.8 . . ?
O3 C12 H12B 109.8 . . ?
C11 C12 H12A 109.8 . . ?
C11 C12 H12B 109.8 . . ?
H12A C12 H12B 108.2 . . ?
C25 C29 H29A 109.5 . . ?
C25 C29 H29B 109.5 . . ?
C25 C29 H29C 109.5 . . ?
H29A C29 H29B 109.5 . . ?
H29A C29 H29C 109.5 . . ?
H29B C29 H29C 109.5 . . ?

loop_
_geom_bond_atom_site_label_1
_geom_bond_atom_site_label_2
_geom_bond_distance
_geom_bond_site_symmetry_2
_geom_bond_publ_flag
O1 H1 0.8200 . ?
O1 C4 1.447(7) . ?
O5 H5A 0.8200 . ?
O5 C20 1.435(8) . ?
O2 H2 0.8200 . ?
O2 C5 1.437(7) . ?
O4 H4 0.8200 . ?
O4 C19 1.422(8) . ?
C3 H3A 0.9700 . ?
C3 H3B 0.9700 . ?
C3 C4 1.502(9) . ?
C3 C2 1.526(9) . ?
C17 H17A 0.9700 . ?
C17 H17B 0.9700 . ?
C17 C16 1.545(9) . ?
C17 C18 1.527(9) . ?
C4 C5 1.575(8) . ?
C4 C15 1.533(9) . ?
O6 H6A 0.8200 . ?
O6 C27 1.446(8) . ?
O3 H3 0.8200 . ?
O3 C12 1.444(8) . ?
C2 H2A 0.9700 . ?
C2 H2B 0.9700 . ?
C2 C1 1.535(9) . ?
C21 H21 0.9800 . ?
C21 C16 1.545(9) . ?
C21 C20 1.534(9) . ?
C21 C22 1.556(8) . ?
C6 H6 0.9800 . ?
C6 C1 1.539(9) . ?
C6 C7 1.564(8) . ?
C6 C5 1.528(8) . ?
C1 H1A 0.9800 . ?
C1 C10 1.536(9) . ?
C7 H7 0.9800 . ?
C7 C11 1.552(9) . ?
C7 C8 1.527(9) . ?
C5 H5 0.9800 . ?
C16 H16 0.9800 . ?
C16 C25 1.523(9) . ?
C11 H11 0.9800 . ?
C11 C13 1.518(9) . ?
C11 C12 1.544(9) . ?
C20 H20 0.9800 . ?
C20 C19 1.578(9) . ?
C10 H10 0.9800 . ?
C10 C14 1.529(9) . ?
C10 C9 1.542(9) . ?
C25 H25 0.9800 . ?
C25 C24 1.537(9) . ?
C25 C29 1.530(10) . ?
C15 H15A 0.9600 . ?
C15 H15B 0.9600 . ?
C15 H15C 0.9600 . ?
C14 H14A 0.9600 . ?
C14 H14B 0.9600 . ?
C14 H14C 0.9600 . ?
C22 H22 0.9800 . ?
C22 C23 1.535(9) . ?
C22 C26 1.557(9) . ?
C13 H13A 0.9600 . ?
C13 H13B 0.9600 . ?
C13 H13C 0.9600 . ?
C23 H23A 0.9700 . ?
C23 H23B 0.9700 . ?
C23 C24 1.523(9) . ?
C8 H8A 0.9700 . ?
C8 H8B 0.9700 . ?
C8 C9 1.527(9) . ?
C27 H27A 0.9700 . ?
C27 H27B 0.9700 . ?
C27 C26 1.527(9) . ?
C19 C30 1.528(9) . ?
C19 C18 1.520(9) . ?
C24 H24A 0.9700 . ?
C24 H24B 0.9700 . ?
C26 H26 0.9800 . ?
C26 C28 1.514(10) . ?
C28 H28A 0.9600 . ?
C28 H28B 0.9600 . ?
C28 H28C 0.9600 . ?
C30 H30A 0.9600 . ?
C30 H30B 0.9600 . ?
C30 H30C 0.9600 . ?
C18 H18A 0.9700 . ?
C18 H18B 0.9700 . ?
C9 H9A 0.9700 . ?
C9 H9B 0.9700 . ?
C12 H12A 0.9700 . ?
C12 H12B 0.9700 . ?
C29 H29A 0.9600 . ?
C29 H29B 0.9600 . ?
C29 H29C 0.9600 . ?

loop_
_geom_hbond_atom_site_label_D
_geom_hbond_atom_site_label_H
_geom_hbond_atom_site_label_A
_geom_hbond_distance_DH
_geom_hbond_distance_HA
_geom_hbond_distance_DA
_geom_hbond_angle_DHA
_geom_hbond_site_symmetry_A
O5 H5A O3 0.82 1.92 2.736(6) 171.2 .
O2 H2 O6 0.82 1.92 2.738(6) 178.0 .
O6 H6A O4 0.82 2.04 2.762(6) 147.1 1_545
O3 H3 O1 0.82 1.97 2.768(6) 164.7 1_465

loop_
_geom_torsion_atom_site_label_1
_geom_torsion_atom_site_label_2
_geom_torsion_atom_site_label_3
_geom_torsion_atom_site_label_4
_geom_torsion
_geom_torsion_site_symmetry_1
_geom_torsion_site_symmetry_2
_geom_torsion_site_symmetry_3
_geom_torsion_site_symmetry_4
_geom_torsion_publ_flag
O1 C4 C5 O2 -48.5(6) . . . . ?
O1 C4 C5 C6 71.2(6) . . . . ?
O5 C20 C19 O4 -48.5(6) . . . . ?
O5 C20 C19 C30 69.6(6) . . . . ?
O5 C20 C19 C18 -167.7(5) . . . . ?
O4 C19 C18 C17 -67.9(7) . . . . ?
C3 C4 C5 O2 -166.3(5) . . . . ?
C3 C4 C5 C6 -46.6(7) . . . . ?
C3 C2 C1 C6 61.3(7) . . . . ?
C3 C2 C1 C10 -65.7(7) . . . . ?
C17 C16 C25 C24 178.8(6) . . . . ?
C17 C16 C25 C29 -57.4(8) . . . . ?
C4 C3 C2 C1 -56.0(7) . . . . ?
O6 C27 C26 C22 172.3(5) . . . . ?
O6 C27 C26 C28 -63.4(7) . . . . ?
C2 C3 C4 O1 -68.6(6) . . . . ?
C2 C3 C4 C5 48.4(7) . . . . ?
C2 C3 C4 C15 172.6(5) . . . . ?
C2 C1 C10 C14 -56.2(7) . . . . ?
C2 C1 C10 C9 179.7(5) . . . . ?
C21 C16 C25 C24 53.6(7) . . . . ?
C21 C16 C25 C29 177.4(6) . . . . ?
C21 C20 C19 O4 70.4(6) . . . . ?
C21 C20 C19 C30 -171.5(5) . . . . ?
C21 C20 C19 C18 -48.9(7) . . . . ?
C21 C22 C23 C24 -58.4(7) . . . . ?
C21 C22 C26 C27 162.5(6) . . . . ?
C21 C22 C26 C28 41.0(8) . . . . ?
C6 C1 C10 C14 178.3(5) . . . . ?
C6 C1 C10 C9 54.3(7) . . . . ?
C6 C7 C11 C13 42.8(8) . . . . ?
C6 C7 C11 C12 163.2(6) . . . . ?
C6 C7 C8 C9 -58.2(7) . . . . ?
C1 C6 C7 C11 -167.8(5) . . . . ?
C1 C6 C7 C8 60.4(7) . . . . ?
C1 C6 C5 O2 170.8(5) . . . . ?
C1 C6 C5 C4 53.0(7) . . . . ?
C1 C10 C9 C8 -50.6(7) . . . . ?
C7 C6 C1 C2 172.1(5) . . . . ?
C7 C6 C1 C10 -59.8(7) . . . . ?
C7 C6 C5 O2 -65.9(6) . . . . ?
C7 C6 C5 C4 176.3(5) . . . . ?
C7 C11 C12 O3 173.3(6) . . . . ?
C7 C8 C9 C10 54.1(8) . . . . ?
C5 C6 C1 C2 -61.0(7) . . . . ?
C5 C6 C1 C10 67.1(6) . . . . ?
C5 C6 C7 C11 67.9(7) . . . . ?
C5 C6 C7 C8 -63.9(7) . . . . ?
C16 C17 C18 C19 -57.0(7) . . . . ?
C16 C21 C20 O5 172.2(5) . . . . ?
C16 C21 C20 C19 54.7(7) . . . . ?
C16 C21 C22 C23 60.7(7) . . . . ?
C16 C21 C22 C26 -167.4(5) . . . . ?
C16 C25 C24 C23 -49.8(8) . . . . ?
C11 C7 C8 C9 168.5(5) . . . . ?
C20 C21 C16 C17 -61.4(7) . . . . ?
C20 C21 C16 C25 67.0(7) . . . . ?
C20 C21 C22 C23 -63.0(7) . . . . ?
C20 C21 C22 C26 68.9(7) . . . . ?
C20 C19 C18 C17 50.0(7) . . . . ?
C15 C4 C5 O2 69.4(6) . . . . ?
C15 C4 C5 C6 -170.9(5) . . . . ?
C14 C10 C9 C8 -176.3(6) . . . . ?
C22 C21 C16 C17 172.1(5) . . . . ?
C22 C21 C16 C25 -59.6(7) . . . . ?
C22 C21 C20 O5 -65.3(7) . . . . ?
C22 C21 C20 C19 177.2(5) . . . . ?
C22 C23 C24 C25 53.2(8) . . . . ?
C13 C11 C12 O3 -63.1(7) . . . . ?
C23 C22 C26 C27 -67.8(7) . . . . ?
C23 C22 C26 C28 170.7(6) . . . . ?
C8 C7 C11 C13 172.1(6) . . . . ?
C8 C7 C11 C12 -67.5(7) . . . . ?
C26 C22 C23 C24 168.1(6) . . . . ?
C30 C19 C18 C17 172.7(5) . . . . ?
C18 C17 C16 C21 61.9(7) . . . . ?
C18 C17 C16 C25 -65.4(7) . . . . ?
C29 C25 C24 C23 -175.1(6) . . . . ?
